data_4087540
loop_
_publ_author_name
'Zhou, Xiaoxi'
'He, Xiehua'
'Lin, Jianfeng'
'Zhuo, Qingde'
'Chen, Zhixin'
'Zhang, Hong'
'Wang, Jianbo'
'Xia, Haiping'

_publ_section_title
;
 Reactions of Osmium Hydrido Alkenylcarbyne with Allenoates: Insertion and
 [3 + 2] Annulation
;
_journal_issue 9
_journal_name_full Organometallics
_journal_page_first 1742
_journal_paper_doi 10.1021/acs.organomet.5b00242
_journal_volume 34
_journal_year 2015
_chemical_formula_moiety 'C73 H65 B2  F8 O4 Os P3, C H2 Cl2'
_chemical_formula_sum 'C74 H67 B2 Cl2 F8 O4 Os P3'
_chemical_formula_weight 1547.91
_space_group_IT_number 14
_space_group_name_Hall '-P 2ybc'
_space_group_name_H-M_alt 'P 1 21/c 1'
_symmetry_cell_setting monoclinic
_symmetry_space_group_name_H-M 'P 1 21/c 1'
_atom_sites_solution_hydrogens geom
_atom_sites_solution_primary direct
_atom_sites_solution_secondary difmap
_audit_creation_method SHELXL-97
_cell_angle_alpha 90.00
_cell_angle_beta 111.5490(10)
_cell_angle_gamma 90.00
_cell_formula_units_Z 4
_cell_length_a 20.2277(2)
_cell_length_b 22.4748(2)
_cell_length_c 15.2161(2)
_cell_measurement_temperature 134(5)
_cell_measurement_theta_max 62.2270
_cell_measurement_theta_min 3.5110
_cell_volume 6433.94(13)
_computing_cell_refinement 'Bruker FRAMBO'
_computing_data_collection 'Bruker FRAMBO'
_computing_data_reduction 'Bruker SAINT'
_computing_molecular_graphics 'Bruker SHELXTL'
_computing_publication_material 'Bruker SHELXTL'
_computing_structure_refinement 'SHELXL-97 (Sheldrick, 1997)'
_computing_structure_solution 'SHELXS-97 (Sheldrick, 1990)'
_diffrn_ambient_temperature 134(5)
_diffrn_measured_fraction_theta_full 0.994
_diffrn_measured_fraction_theta_max 0.994
_diffrn_measurement_device_type 'multiwire proportional'
_diffrn_measurement_method 'phi and omega scans'
_diffrn_radiation_monochromator graphite
_diffrn_radiation_source 'fine-focus sealed tube'
_diffrn_radiation_type CuK\a
_diffrn_radiation_wavelength 1.54178
_diffrn_reflns_av_R_equivalents 0.0267
_diffrn_reflns_av_sigmaI/netI 0.0206
_diffrn_reflns_limit_h_max 25
_diffrn_reflns_limit_h_min -25
_diffrn_reflns_limit_k_max 27
_diffrn_reflns_limit_k_min -28
_diffrn_reflns_limit_l_max 19
_diffrn_reflns_limit_l_min -15
_diffrn_reflns_number 61996
_diffrn_reflns_theta_full 76.38
_diffrn_reflns_theta_max 76.38
_diffrn_reflns_theta_min 3.69
_exptl_absorpt_coefficient_mu 5.850
_exptl_absorpt_correction_T_max 1.00000
_exptl_absorpt_correction_T_min 0.91169
_exptl_absorpt_correction_type multi-scan
_exptl_crystal_colour lightyellow
_exptl_crystal_density_diffrn 1.598
_exptl_crystal_density_method 'not measured'
_exptl_crystal_description plate
_exptl_crystal_F_000 3120
_exptl_crystal_size_max 0.2
_exptl_crystal_size_mid 0.15
_exptl_crystal_size_min 0.1
_refine_diff_density_max 1.797
_refine_diff_density_min -1.332
_refine_diff_density_rms 0.101
_refine_ls_extinction_method none
_refine_ls_goodness_of_fit_ref 1.027
_refine_ls_hydrogen_treatment constr
_refine_ls_matrix_type full
_refine_ls_number_parameters 847
_refine_ls_number_reflns 13422
_refine_ls_number_restraints 0
_refine_ls_restrained_S_all 1.027
_refine_ls_R_factor_all 0.0344
_refine_ls_R_factor_gt 0.0323
_refine_ls_shift/su_max 0.012
_refine_ls_shift/su_mean 0.000
_refine_ls_structure_factor_coef Fsqd
_refine_ls_weighting_details 'calc w=1/[\s^2^(Fo^2^)+(0.0489P)^2^+15.2370P] where P=(Fo^2^+2Fc^2^)/3'
_refine_ls_weighting_scheme calc
_refine_ls_wR_factor_gt 0.0876
_refine_ls_wR_factor_ref 0.0894
_reflns_number_gt 12626
_reflns_number_total 13422
_reflns_threshold_expression >2sigma(I)
_cod_data_source_file om5b00242_si_003.cif
_cod_data_source_block complex_4
_cod_original_cell_volume 6433.94(12)
_cod_original_sg_symbol_H-M P2(1)/c
_cod_database_code 4087540

loop_
_symmetry_equiv_pos_as_xyz
'x, y, z'
'-x, y+1/2, -z+1/2'
'-x, -y, -z'
'x, -y-1/2, z-1/2'

loop_
_atom_site_label
_atom_site_type_symbol
_atom_site_fract_x
_atom_site_fract_y
_atom_site_fract_z
_atom_site_U_iso_or_equiv
_atom_site_adp_type
_atom_site_occupancy
_atom_site_symmetry_multiplicity
_atom_site_calc_flag
_atom_site_refinement_flags
Os1 Os 0.313469(6) 1.011707(5) -0.196004(8) 0.01366(5) Uani 1 1 d .
P1 P 0.24357(4) 1.00167(3) -0.35952(5) 0.01577(13) Uani 1 1 d .
P2 P 0.32575(4) 1.11642(3) -0.19599(5) 0.01487(13) Uani 1 1 d .
P3 P 0.14447(4) 1.00258(3) -0.05288(5) 0.01684(14) Uani 1 1 d .
Cl2 Cl 0.56039(6) 0.81079(5) -0.33387(8) 0.0497(2) Uani 1 1 d .
Cl1 Cl 0.69503(6) 0.87002(5) -0.24114(9) 0.0587(3) Uani 1 1 d .
C10 C 0.38715(16) 0.99898(14) -0.0442(2) 0.0193(6) Uani 1 1 d .
H10A H 0.3874 1.0275 0.0046 0.023 Uiso 1 1 calc R
C126 C 0.2490(2) 1.01134(15) -0.5413(2) 0.0288(7) Uani 1 1 d .
H12A H 0.2007 1.0199 -0.5612 0.035 Uiso 1 1 calc R
F4 F 0.53358(12) 1.01161(12) -0.29142(17) 0.0428(6) Uani 1 1 d .
F3 F 0.55756(11) 1.05932(9) -0.15138(14) 0.0299(4) Uani 1 1 d .
C321 C 0.06593(16) 1.00983(14) -0.1583(2) 0.0207(6) Uani 1 1 d .
O1 O 0.32887(16) 0.82170(11) -0.30612(19) 0.0363(6) Uani 1 1 d .
C2 C 0.21892(15) 0.98987(12) -0.0879(2) 0.0165(5) Uani 1 1 d .
F8 F 1.00271(13) 0.73721(12) 0.38871(19) 0.0488(6) Uani 1 1 d .
F2 F 0.63870(12) 1.05947(12) -0.22245(17) 0.0444(6) Uani 1 1 d .
C9 C 0.43117(16) 1.00801(13) -0.0975(2) 0.0209(6) Uani 1 1 d .
H9A H 0.4597 1.0444 -0.0871 0.025 Uiso 1 1 calc R
C221 C 0.25590(16) 1.16790(12) -0.1933(2) 0.0175(5) Uani 1 1 d .
C232 C 0.32683(16) 1.20144(13) -0.3324(2) 0.0209(6) Uani 1 1 d .
H23A H 0.2938 1.2228 -0.3158 0.025 Uiso 1 1 calc R
C1 C 0.22311(15) 1.02078(12) -0.1623(2) 0.0164(5) Uani 1 1 d .
H1A H 0.1862 1.0457 -0.1976 0.020 Uiso 1 1 calc R
O3 O 0.32968(14) 0.72784(11) -0.05174(19) 0.0353(6) Uani 1 1 d .
C122 C 0.36055(18) 0.98997(13) -0.4175(2) 0.0241(6) Uani 1 1 d .
H12B H 0.3875 0.9838 -0.3539 0.029 Uiso 1 1 calc R
C331 C 0.15272(15) 1.07103(13) 0.0119(2) 0.0193(6) Uani 1 1 d .
F1 F 0.61788(19) 0.97554(12) -0.15768(19) 0.0592(8) Uani 1 1 d .
C123 C 0.3931(2) 0.98681(15) -0.4837(3) 0.0312(8) Uani 1 1 d .
H12C H 0.4416 0.9792 -0.4640 0.037 Uiso 1 1 calc R
C326 C 0.04114(17) 0.95988(15) -0.2173(2) 0.0249(6) Uani 1 1 d .
H32A H 0.0631 0.9231 -0.1999 0.030 Uiso 1 1 calc R
C311 C 0.13613(16) 0.94507(13) 0.0246(2) 0.0208(6) Uani 1 1 d .
F7 F 1.05039(15) 0.77046(12) 0.2849(2) 0.0611(8) Uani 1 1 d .
C231 C 0.35287(15) 1.14722(13) -0.2886(2) 0.0177(5) Uani 1 1 d .
O4 O 0.24348(15) 0.66208(11) -0.12306(19) 0.0357(6) Uani 1 1 d .
C12 C 0.27241(18) 0.81084(15) -0.1916(3) 0.0275(7) Uani 1 1 d .
C111 C 0.19538(15) 0.93032(13) -0.3858(2) 0.0190(5) Uani 1 1 d .
C131 C 0.17271(15) 1.05640(13) -0.41344(19) 0.0186(5) Uani 1 1 d .
C211 C 0.39859(16) 1.14019(13) -0.0872(2) 0.0196(6) Uani 1 1 d .
C135 C 0.13914(18) 1.15348(14) -0.4847(2) 0.0264(6) Uani 1 1 d .
H13A H 0.1511 1.1885 -0.5077 0.032 Uiso 1 1 calc R
O2 O 0.29716(16) 0.73242(11) -0.2723(2) 0.0396(6) Uani 1 1 d .
C223 C 0.22363(18) 1.26287(14) -0.1449(2) 0.0249(6) Uani 1 1 d .
H22A H 0.2373 1.2989 -0.1133 0.030 Uiso 1 1 calc R
C136 C 0.18989(17) 1.10946(14) -0.4481(2) 0.0220(6) Uani 1 1 d .
H13B H 0.2358 1.1153 -0.4465 0.026 Uiso 1 1 calc R
C121 C 0.28837(17) 1.00224(14) -0.4449(2) 0.0213(6) Uani 1 1 d .
C114 C 0.11756(17) 0.82420(14) -0.4257(3) 0.0277(7) Uani 1 1 d .
H11A H 0.0922 0.7887 -0.4386 0.033 Uiso 1 1 calc R
F6 F 1.00078(18) 0.67877(12) 0.2675(3) 0.0663(8) Uani 1 1 d .
C124 C 0.3535(2) 0.99494(17) -0.5784(3) 0.0352(8) Uani 1 1 d .
H12D H 0.3750 0.9919 -0.6228 0.042 Uiso 1 1 calc R
C11 C 0.33578(16) 0.95359(13) -0.0732(2) 0.0198(6) Uani 1 1 d .
C216 C 0.46273(16) 1.16217(14) -0.0874(2) 0.0233(6) Uani 1 1 d .
H21A H 0.4698 1.1663 -0.1441 0.028 Uiso 1 1 calc R
C222 C 0.27518(17) 1.22212(13) -0.1451(2) 0.0219(6) Uani 1 1 d .
H22B H 0.3230 1.2309 -0.1130 0.026 Uiso 1 1 calc R
C336 C 0.18734(17) 1.11989(14) -0.0075(2) 0.0228(6) Uani 1 1 d .
H33A H 0.2126 1.1160 -0.0474 0.027 Uiso 1 1 calc R
C235 C 0.42670(18) 1.13884(15) -0.3818(2) 0.0265(6) Uani 1 1 d .
H23B H 0.4602 1.1179 -0.3980 0.032 Uiso 1 1 calc R
C236 C 0.40314(17) 1.11646(13) -0.3135(2) 0.0219(6) Uani 1 1 d .
H23C H 0.4211 1.0805 -0.2841 0.026 Uiso 1 1 calc R
C6 C 0.33187(16) 0.91350(13) -0.1480(2) 0.0221(6) Uani 1 1 d .
C224 C 0.15226(18) 1.25055(14) -0.1911(2) 0.0258(6) Uani 1 1 d .
H22C H 0.1180 1.2775 -0.1892 0.031 Uiso 1 1 calc R
C112 C 0.19420(17) 0.89443(14) -0.4615(2) 0.0241(6) Uani 1 1 d .
H11B H 0.2194 0.9057 -0.4991 0.029 Uiso 1 1 calc R
C316 C 0.19023(18) 0.94193(15) 0.1146(2) 0.0259(6) Uani 1 1 d .
H31A H 0.2289 0.9676 0.1307 0.031 Uiso 1 1 calc R
C322 C 0.03290(18) 1.06476(15) -0.1848(2) 0.0269(7) Uani 1 1 d .
H32B H 0.0489 1.0975 -0.1453 0.032 Uiso 1 1 calc R
C212 C 0.38857(17) 1.13507(14) -0.0013(2) 0.0227(6) Uani 1 1 d .
H21B H 0.3456 1.1208 -0.0005 0.027 Uiso 1 1 calc R
C116 C 0.15693(16) 0.91224(14) -0.3309(2) 0.0225(6) Uani 1 1 d .
H11C H 0.1576 0.9356 -0.2801 0.027 Uiso 1 1 calc R
C315 C 0.1854(2) 0.90037(17) 0.1789(3) 0.0327(7) Uani 1 1 d .
H31B H 0.2208 0.8980 0.2387 0.039 Uiso 1 1 calc R
C8 C 0.42520(16) 0.97211(14) -0.1752(2) 0.0217(6) Uani 1 1 d .
H8A H 0.4490 0.9843 -0.2180 0.026 Uiso 1 1 calc R
C333 C 0.11333(18) 1.13191(16) 0.1141(2) 0.0290(7) Uani 1 1 d .
H33B H 0.0892 1.1360 0.1552 0.035 Uiso 1 1 calc R
C214 C 0.50628(18) 1.17299(15) 0.0820(2) 0.0302(7) Uani 1 1 d .
H21C H 0.5422 1.1841 0.1382 0.036 Uiso 1 1 calc R
C133 C 0.05259(17) 1.09246(15) -0.4540(2) 0.0263(6) Uani 1 1 d .
H13C H 0.0064 1.0868 -0.4564 0.032 Uiso 1 1 calc R
C125 C 0.2816(2) 1.00758(17) -0.6072(3) 0.0361(8) Uani 1 1 d .
H12E H 0.2550 1.0136 -0.6709 0.043 Uiso 1 1 calc R
C312 C 0.07824(17) 0.90653(15) -0.0001(2) 0.0263(6) Uani 1 1 d .
H31C H 0.0425 0.9087 -0.0596 0.032 Uiso 1 1 calc R
C225 C 0.13219(17) 1.19720(14) -0.2407(2) 0.0229(6) Uani 1 1 d .
H22D H 0.0843 1.1887 -0.2727 0.027 Uiso 1 1 calc R
C325 C -0.01644(18) 0.96626(17) -0.3015(2) 0.0314(7) Uani 1 1 d .
H32C H -0.0338 0.9334 -0.3403 0.038 Uiso 1 1 calc R
C134 C 0.07073(18) 1.14540(15) -0.4870(2) 0.0280(7) Uani 1 1 d .
H13D H 0.0370 1.1752 -0.5105 0.034 Uiso 1 1 calc R
C113 C 0.15506(18) 0.84164(14) -0.4805(3) 0.0287(7) Uani 1 1 d .
H11D H 0.1544 0.8179 -0.5309 0.034 Uiso 1 1 calc R
C324 C -0.04834(19) 1.02151(19) -0.3283(3) 0.0348(8) Uani 1 1 d .
H32D H -0.0863 1.0256 -0.3856 0.042 Uiso 1 1 calc R
C16 C 0.22614(19) 0.76465(16) -0.1697(3) 0.0333(8) Uani 1 1 d .
H16A H 0.2010 0.7834 -0.1336 0.040 Uiso 1 1 calc R
H16B H 0.1909 0.7507 -0.2286 0.040 Uiso 1 1 calc R
C234 C 0.40021(19) 1.19242(15) -0.4259(2) 0.0273(7) Uani 1 1 d .
H23D H 0.4157 1.2075 -0.4720 0.033 Uiso 1 1 calc R
C332 C 0.11591(17) 1.07708(15) 0.0738(2) 0.0254(6) Uani 1 1 d .
H33C H 0.0933 1.0444 0.0877 0.031 Uiso 1 1 calc R
C7 C 0.37312(17) 0.92689(13) -0.2037(2) 0.0225(6) Uani 1 1 d .
H7A H 0.3627 0.9069 -0.2646 0.027 Uiso 1 1 calc R
C226 C 0.18374(16) 1.15661(13) -0.2424(2) 0.0195(6) Uani 1 1 d .
H22E H 0.1699 1.1215 -0.2766 0.023 Uiso 1 1 calc R
C215 C 0.51662(17) 1.17816(14) -0.0025(3) 0.0284(7) Uani 1 1 d .
H21D H 0.5597 1.1924 -0.0029 0.034 Uiso 1 1 calc R
C17 C 0.26671(19) 0.71177(14) -0.1150(2) 0.0266(7) Uani 1 1 d .
C5 C 0.28358(16) 0.86433(14) -0.1486(2) 0.0243(6) Uani 1 1 d .
C4 C 0.25156(19) 0.87957(14) -0.0738(3) 0.0283(7) Uani 1 1 d .
H4A H 0.2682 0.8516 -0.0217 0.034 Uiso 1 1 calc R
H4B H 0.2001 0.8776 -0.1013 0.034 Uiso 1 1 calc R
C233 C 0.35067(18) 1.22332(15) -0.4011(2) 0.0266(6) Uani 1 1 d .
H23E H 0.3330 1.2593 -0.4307 0.032 Uiso 1 1 calc R
C213 C 0.44238(19) 1.15119(15) 0.0830(2) 0.0286(7) Uani 1 1 d .
H21E H 0.4356 1.1474 0.1400 0.034 Uiso 1 1 calc R
C14 C 0.3219(3) 0.70591(18) -0.3416(3) 0.0441(10) Uani 1 1 d .
H14A H 0.3067 0.7303 -0.3982 0.053 Uiso 1 1 calc R
H14B H 0.3008 0.6668 -0.3587 0.053 Uiso 1 1 calc R
C132 C 0.10318(16) 1.04807(14) -0.4175(2) 0.0218(6) Uani 1 1 d .
H13E H 0.0907 1.0128 -0.3956 0.026 Uiso 1 1 calc R
C314 C 0.1270(2) 0.86200(16) 0.1538(3) 0.0353(8) Uani 1 1 d .
H31D H 0.1236 0.8343 0.1974 0.042 Uiso 1 1 calc R
C335 C 0.18383(19) 1.17477(15) 0.0333(2) 0.0282(7) Uani 1 1 d .
H33D H 0.2066 1.2076 0.0202 0.034 Uiso 1 1 calc R
C334 C 0.1467(2) 1.18058(15) 0.0930(2) 0.0303(7) Uani 1 1 d .
H33E H 0.1442 1.2175 0.1193 0.036 Uiso 1 1 calc R
C3 C 0.27591(16) 0.94345(13) -0.0384(2) 0.0213(6) Uani 1 1 d .
H3A H 0.2919 0.9464 0.0305 0.026 Uiso 1 1 calc R
F5 F 1.10294(16) 0.69518(17) 0.3852(3) 0.0935(15) Uani 1 1 d .
C115 C 0.11773(17) 0.85985(14) -0.3509(2) 0.0250(6) Uani 1 1 d .
H11E H 0.0917 0.8487 -0.3145 0.030 Uiso 1 1 calc R
C323 C -0.02396(19) 1.07072(18) -0.2702(3) 0.0334(8) Uani 1 1 d .
H32E H -0.0456 1.1076 -0.2883 0.040 Uiso 1 1 calc R
C13 C 0.30285(18) 0.79086(15) -0.2621(2) 0.0277(7) Uani 1 1 d .
C313 C 0.0746(2) 0.86469(16) 0.0654(3) 0.0337(8) Uani 1 1 d .
H31E H 0.0365 0.8384 0.0493 0.040 Uiso 1 1 calc R
B1 B 0.5868(2) 1.02699(18) -0.2060(3) 0.0263(7) Uani 1 1 d .
C15 C 0.4009(3) 0.7003(2) -0.3046(4) 0.0564(13) Uani 1 1 d .
H15A H 0.4155 0.6827 -0.3520 0.085 Uiso 1 1 calc R
H15B H 0.4161 0.6757 -0.2493 0.085 Uiso 1 1 calc R
H15C H 0.4220 0.7391 -0.2887 0.085 Uiso 1 1 calc R
C1S C 0.6083(2) 0.87756(18) -0.3243(3) 0.0430(9) Uani 1 1 d .
H1SA H 0.6100 0.8878 -0.3853 0.052 Uiso 1 1 calc R
H1SB H 0.5842 0.9095 -0.3052 0.052 Uiso 1 1 calc R
B2 B 1.0391(2) 0.7214(2) 0.3310(4) 0.0446(11) Uani 1 1 d .
C19 C 0.4173(2) 0.65721(18) -0.0546(3) 0.0391(8) Uani 1 1 d .
H19A H 0.4476 0.6253 -0.0208 0.059 Uiso 1 1 calc R
H19B H 0.4459 0.6890 -0.0637 0.059 Uiso 1 1 calc R
H19C H 0.3857 0.6430 -0.1149 0.059 Uiso 1 1 calc R
C18 C 0.3745(2) 0.67976(18) 0.0014(3) 0.0384(8) Uani 1 1 d .
H18A H 0.3455 0.6480 0.0111 0.046 Uiso 1 1 calc R
H18B H 0.4060 0.6940 0.0627 0.046 Uiso 1 1 calc R

loop_
_atom_site_aniso_label
_atom_site_aniso_U_11
_atom_site_aniso_U_22
_atom_site_aniso_U_33
_atom_site_aniso_U_23
_atom_site_aniso_U_13
_atom_site_aniso_U_12
Os1 0.01420(7) 0.01159(7) 0.01579(7) 0.00054(4) 0.00619(5) 0.00100(4)
P1 0.0176(3) 0.0142(3) 0.0161(3) -0.0023(2) 0.0070(3) -0.0020(3)
P2 0.0160(3) 0.0125(3) 0.0156(3) -0.0007(2) 0.0051(2) -0.0006(2)
P3 0.0168(3) 0.0166(3) 0.0185(3) -0.0038(3) 0.0080(3) -0.0018(3)
Cl2 0.0572(6) 0.0421(5) 0.0448(5) -0.0002(4) 0.0127(5) -0.0066(4)
Cl1 0.0469(6) 0.0502(6) 0.0657(7) -0.0086(5) 0.0051(5) 0.0061(5)
C10 0.0165(13) 0.0217(13) 0.0167(13) 0.0052(11) 0.0024(11) 0.0031(11)
C126 0.0337(18) 0.0312(18) 0.0226(16) -0.0046(12) 0.0116(14) -0.0062(13)
F4 0.0267(11) 0.0672(17) 0.0339(12) -0.0189(10) 0.0104(9) -0.0085(10)
F3 0.0335(10) 0.0315(10) 0.0296(10) -0.0019(8) 0.0172(8) 0.0019(8)
C321 0.0165(14) 0.0252(16) 0.0213(14) -0.0055(11) 0.0080(12) -0.0020(11)
O1 0.0508(16) 0.0258(12) 0.0377(14) -0.0035(10) 0.0226(12) -0.0060(11)
C2 0.0177(13) 0.0149(13) 0.0187(13) -0.0046(10) 0.0087(11) -0.0019(10)
F8 0.0402(13) 0.0466(14) 0.0556(15) 0.0048(11) 0.0128(11) 0.0105(11)
F2 0.0356(12) 0.0604(15) 0.0451(13) -0.0149(11) 0.0241(10) -0.0171(11)
C9 0.0143(13) 0.0223(15) 0.0231(15) 0.0074(11) 0.0033(11) 0.0038(10)
C221 0.0219(14) 0.0141(13) 0.0166(12) 0.0002(10) 0.0072(11) 0.0023(10)
C232 0.0235(14) 0.0174(14) 0.0216(14) 0.0010(11) 0.0080(11) -0.0006(11)
C1 0.0159(13) 0.0147(12) 0.0208(13) -0.0019(10) 0.0092(11) 0.0000(10)
O3 0.0390(14) 0.0258(12) 0.0409(14) -0.0001(10) 0.0143(12) -0.0033(10)
C122 0.0284(16) 0.0218(15) 0.0268(16) -0.0055(11) 0.0157(13) -0.0041(12)
C331 0.0182(13) 0.0206(14) 0.0187(13) -0.0049(11) 0.0063(11) 0.0003(11)
F1 0.102(2) 0.0410(13) 0.0416(14) 0.0074(11) 0.0344(15) 0.0297(15)
C123 0.0351(19) 0.0301(18) 0.0371(19) -0.0067(14) 0.0234(16) -0.0049(13)
C326 0.0229(15) 0.0256(16) 0.0283(16) -0.0069(13) 0.0118(13) -0.0053(12)
C311 0.0225(14) 0.0195(14) 0.0246(14) -0.0009(11) 0.0136(12) 0.0006(11)
F7 0.0513(15) 0.0443(15) 0.093(2) 0.0306(15) 0.0322(15) 0.0055(12)
C231 0.0191(13) 0.0163(13) 0.0167(12) -0.0018(10) 0.0054(10) -0.0038(10)
O4 0.0492(15) 0.0236(12) 0.0382(14) -0.0013(10) 0.0208(12) -0.0091(11)
C12 0.0248(15) 0.0204(15) 0.0366(18) 0.0013(13) 0.0105(13) 0.0000(12)
C111 0.0191(13) 0.0143(13) 0.0212(14) -0.0023(10) 0.0046(11) 0.0004(10)
C131 0.0203(14) 0.0178(13) 0.0145(12) -0.0025(10) 0.0027(10) 0.0001(11)
C211 0.0191(13) 0.0162(13) 0.0203(14) -0.0022(10) 0.0035(11) 0.0004(10)
C135 0.0324(17) 0.0202(15) 0.0215(14) 0.0022(11) 0.0038(13) -0.0015(12)
O2 0.0578(17) 0.0229(12) 0.0484(16) -0.0051(11) 0.0316(14) -0.0038(12)
C223 0.0357(17) 0.0166(14) 0.0234(14) -0.0025(11) 0.0121(13) 0.0021(12)
C136 0.0254(15) 0.0199(14) 0.0178(13) -0.0017(11) 0.0046(11) -0.0039(12)
C121 0.0275(16) 0.0174(13) 0.0219(15) -0.0056(11) 0.0126(13) -0.0071(12)
C114 0.0233(15) 0.0155(14) 0.0394(18) -0.0026(13) 0.0056(13) -0.0038(11)
F6 0.077(2) 0.0363(14) 0.105(2) -0.0161(15) 0.0563(19) 0.0007(13)
C124 0.050(2) 0.0346(18) 0.0324(19) -0.0086(15) 0.0291(18) -0.0091(16)
C11 0.0223(14) 0.0180(13) 0.0200(13) 0.0092(11) 0.0087(11) 0.0052(11)
C216 0.0208(14) 0.0190(14) 0.0275(15) -0.0013(11) 0.0056(12) -0.0010(11)
C222 0.0256(15) 0.0175(14) 0.0213(14) -0.0017(11) 0.0072(12) -0.0007(11)
C336 0.0259(15) 0.0232(15) 0.0196(14) -0.0034(11) 0.0088(12) -0.0005(12)
C235 0.0319(17) 0.0236(15) 0.0296(16) -0.0026(12) 0.0179(14) -0.0021(13)
C236 0.0265(15) 0.0160(13) 0.0251(14) 0.0006(11) 0.0116(12) -0.0020(11)
C6 0.0240(14) 0.0116(13) 0.0308(16) 0.0047(11) 0.0102(12) 0.0034(11)
C224 0.0337(17) 0.0209(15) 0.0244(15) 0.0021(12) 0.0127(13) 0.0108(13)
C112 0.0250(15) 0.0199(14) 0.0283(15) -0.0054(12) 0.0107(12) -0.0027(12)
C316 0.0278(16) 0.0277(16) 0.0257(15) -0.0007(12) 0.0138(13) -0.0020(12)
C322 0.0247(15) 0.0267(16) 0.0275(16) -0.0050(12) 0.0076(13) 0.0020(12)
C212 0.0240(15) 0.0199(14) 0.0214(14) -0.0012(11) 0.0053(12) 0.0002(11)
C116 0.0238(15) 0.0216(14) 0.0210(14) -0.0017(11) 0.0069(12) -0.0036(12)
C315 0.0379(19) 0.0353(19) 0.0288(16) 0.0055(14) 0.0169(15) 0.0055(15)
C8 0.0189(13) 0.0208(14) 0.0270(15) 0.0079(12) 0.0104(12) 0.0077(11)
C333 0.0292(16) 0.0306(17) 0.0305(16) -0.0100(13) 0.0150(14) 0.0011(13)
C214 0.0289(16) 0.0217(15) 0.0279(16) -0.0076(12) -0.0037(13) 0.0029(13)
C133 0.0208(14) 0.0296(17) 0.0240(15) -0.0019(12) 0.0030(12) 0.0016(12)
C125 0.051(2) 0.038(2) 0.0226(17) -0.0066(14) 0.0171(16) -0.0099(16)
C312 0.0243(15) 0.0256(15) 0.0314(16) -0.0028(13) 0.0131(13) -0.0035(12)
C225 0.0233(14) 0.0219(14) 0.0221(14) 0.0023(11) 0.0066(12) 0.0047(12)
C325 0.0257(16) 0.0387(19) 0.0287(17) -0.0111(14) 0.0085(13) -0.0101(14)
C134 0.0290(16) 0.0243(16) 0.0225(15) 0.0016(12) -0.0003(12) 0.0055(13)
C113 0.0286(16) 0.0199(15) 0.0362(18) -0.0126(13) 0.0103(14) -0.0025(12)
C324 0.0202(16) 0.051(2) 0.0272(17) -0.0030(15) 0.0021(13) -0.0041(15)
C16 0.0304(17) 0.0234(16) 0.048(2) -0.0032(15) 0.0170(16) -0.0059(13)
C234 0.0349(17) 0.0269(16) 0.0238(15) 0.0017(12) 0.0152(13) -0.0063(13)
C332 0.0251(15) 0.0252(15) 0.0285(16) -0.0055(12) 0.0129(13) -0.0024(12)
C7 0.0256(15) 0.0156(13) 0.0285(15) 0.0031(11) 0.0127(12) 0.0084(11)
C226 0.0220(14) 0.0175(13) 0.0185(13) 0.0006(10) 0.0067(11) 0.0014(11)
C215 0.0206(14) 0.0191(14) 0.0396(18) -0.0049(13) 0.0042(13) -0.0029(11)
C17 0.0355(17) 0.0195(15) 0.0305(16) -0.0043(12) 0.0188(14) -0.0056(13)
C5 0.0204(14) 0.0219(15) 0.0319(16) 0.0022(12) 0.0112(12) 0.0018(12)
C4 0.0321(17) 0.0196(15) 0.0388(18) 0.0026(13) 0.0196(15) 0.0005(13)
C233 0.0326(17) 0.0219(15) 0.0252(15) 0.0057(12) 0.0104(13) -0.0007(13)
C213 0.0351(18) 0.0240(15) 0.0213(15) -0.0025(12) 0.0039(13) 0.0036(13)
C14 0.072(3) 0.0263(18) 0.048(2) -0.0094(16) 0.038(2) -0.0114(18)
C132 0.0232(14) 0.0199(14) 0.0196(14) -0.0010(11) 0.0049(11) -0.0022(11)
C314 0.048(2) 0.0275(17) 0.043(2) 0.0092(15) 0.0311(18) 0.0051(15)
C335 0.0367(18) 0.0208(15) 0.0288(16) -0.0044(12) 0.0140(14) -0.0041(13)
C334 0.0388(18) 0.0223(16) 0.0302(17) -0.0101(13) 0.0128(14) -0.0001(13)
C3 0.0207(14) 0.0210(14) 0.0237(14) 0.0040(11) 0.0099(12) 0.0010(11)
F5 0.0394(15) 0.098(3) 0.152(4) 0.086(3) 0.046(2) 0.0361(16)
C115 0.0220(14) 0.0228(15) 0.0273(15) 0.0038(12) 0.0057(12) -0.0036(12)
C323 0.0272(17) 0.0379(19) 0.0321(18) 0.0007(15) 0.0072(14) 0.0070(14)
C13 0.0285(16) 0.0227(15) 0.0282(16) -0.0007(12) 0.0062(13) -0.0035(13)
C313 0.0349(18) 0.0280(17) 0.046(2) -0.0006(15) 0.0244(16) -0.0079(14)
B1 0.0256(17) 0.0318(18) 0.0231(17) -0.0019(14) 0.0108(14) -0.0006(15)
C15 0.075(3) 0.051(3) 0.057(3) 0.010(2) 0.042(3) 0.020(2)
C1S 0.049(2) 0.034(2) 0.041(2) -0.0012(16) 0.0101(18) -0.0032(17)
B2 0.030(2) 0.027(2) 0.077(3) 0.014(2) 0.021(2) 0.0092(17)
C19 0.039(2) 0.0323(19) 0.049(2) -0.0073(16) 0.0197(18) -0.0026(15)
C18 0.043(2) 0.0342(19) 0.041(2) 0.0043(16) 0.0178(17) 0.0012(16)

loop_
_atom_type_symbol
_atom_type_description
_atom_type_scat_dispersion_real
_atom_type_scat_dispersion_imag
_atom_type_scat_source
C C 0.0181 0.0091 'International Tables Vol C Tables 4.2.6.8 and 6.1.1.4'
H H 0.0000 0.0000 'International Tables Vol C Tables 4.2.6.8 and 6.1.1.4'
B B 0.0090 0.0039 'International Tables Vol C Tables 4.2.6.8 and 6.1.1.4'
O O 0.0492 0.0322 'International Tables Vol C Tables 4.2.6.8 and 6.1.1.4'
F F 0.0727 0.0534 'International Tables Vol C Tables 4.2.6.8 and 6.1.1.4'
P P 0.2955 0.4335 'International Tables Vol C Tables 4.2.6.8 and 6.1.1.4'
Cl Cl 0.3639 0.7018 'International Tables Vol C Tables 4.2.6.8 and 6.1.1.4'
Os Os -4.9801 6.2216 'International Tables Vol C Tables 4.2.6.8 and 6.1.1.4'

loop_
_geom_angle_atom_site_label_1
_geom_angle_atom_site_label_2
_geom_angle_atom_site_label_3
_geom_angle
C1 Os1 C11 76.82(11)
C1 Os1 C10 93.99(11)
C11 Os1 C10 36.83(11)
C1 Os1 C7 128.55(11)
C11 Os1 C7 66.32(11)
C10 Os1 C7 77.54(12)
C1 Os1 C9 129.38(11)
C11 Os1 C9 65.33(11)
C10 Os1 C9 36.29(11)
C7 Os1 C9 64.12(11)
C1 Os1 C6 94.00(11)
C11 Os1 C6 36.99(11)
C10 Os1 C6 65.62(11)
C7 Os1 C6 36.08(11)
C9 Os1 C6 75.63(11)
C1 Os1 C8 153.60(11)
C11 Os1 C8 76.79(11)
C10 Os1 C8 64.65(11)
C7 Os1 C8 35.56(11)
C9 Os1 C8 35.08(11)
C6 Os1 C8 63.81(11)
C1 Os1 P2 90.24(8)
C11 Os1 P2 127.23(8)
C10 Os1 P2 95.51(8)
C7 Os1 P2 140.65(8)
C9 Os1 P2 87.28(8)
C6 Os1 P2 160.88(8)
C8 Os1 P2 106.39(8)
C1 Os1 P1 91.65(8)
C11 Os1 P1 133.96(8)
C10 Os1 P1 166.53(8)
C7 Os1 P1 89.38(8)
C9 Os1 P1 138.85(8)
C6 Os1 P1 101.81(8)
C8 Os1 P1 106.20(8)
P2 Os1 P1 96.69(2)
C121 P1 C131 100.72(14)
C121 P1 C111 102.22(14)
C131 P1 C111 102.83(13)
C121 P1 Os1 118.75(11)
C131 P1 Os1 118.04(9)
C111 P1 Os1 111.93(10)
C231 P2 C221 103.30(13)
C231 P2 C211 102.42(13)
C221 P2 C211 99.48(13)
C231 P2 Os1 115.99(9)
C221 P2 Os1 122.99(10)
C211 P2 Os1 109.71(10)
C2 P3 C311 111.77(14)
C2 P3 C331 112.28(13)
C311 P3 C331 105.50(14)
C2 P3 C321 108.13(14)
C311 P3 C321 112.58(15)
C331 P3 C321 106.50(14)
C11 C10 C9 118.1(3)
C11 C10 Os1 68.77(16)
C9 C10 Os1 73.47(17)
C125 C126 C121 120.5(4)
C322 C321 C326 120.1(3)
C322 C321 P3 120.7(2)
C326 C321 P3 119.0(2)
C1 C2 C3 119.5(3)
C1 C2 P3 118.8(2)
C3 C2 P3 121.6(2)
C8 C9 C10 121.4(3)
C8 C9 Os1 73.92(17)
C10 C9 Os1 70.24(17)
C226 C221 C222 118.2(3)
C226 C221 P2 122.3(2)
C222 C221 P2 119.4(2)
C233 C232 C231 119.5(3)
C2 C1 Os1 119.0(2)
C17 O3 C18 115.9(3)
C121 C122 C123 121.1(3)
C336 C331 C332 119.9(3)
C336 C331 P3 120.7(2)
C332 C331 P3 118.9(2)
C124 C123 C122 120.1(4)
C325 C326 C321 119.2(3)
C312 C311 C316 120.5(3)
C312 C311 P3 122.9(3)
C316 C311 P3 116.6(2)
C236 C231 C232 119.2(3)
C236 C231 P2 118.6(2)
C232 C231 P2 122.1(2)
C5 C12 C13 125.4(3)
C5 C12 C16 120.8(3)
C13 C12 C16 113.9(3)
C116 C111 C112 118.7(3)
C116 C111 P1 119.4(2)
C112 C111 P1 121.9(2)
C132 C131 C136 118.9(3)
C132 C131 P1 122.5(2)
C136 C131 P1 118.6(2)
C216 C211 C212 119.1(3)
C216 C211 P2 122.7(2)
C212 C211 P2 118.2(2)
C134 C135 C136 120.2(3)
C13 O2 C14 117.0(3)
C224 C223 C222 120.8(3)
C135 C136 C131 120.7(3)
C122 C121 C126 118.2(3)
C122 C121 P1 121.5(2)
C126 C121 P1 120.2(3)
C113 C114 C115 119.7(3)
C123 C124 C125 119.8(3)
C10 C11 C6 121.6(3)
C10 C11 C3 126.7(3)
C6 C11 C3 111.5(3)
C10 C11 Os1 74.40(17)
C6 C11 Os1 76.23(17)
C3 C11 Os1 116.75(19)
C211 C216 C215 120.2(3)
C223 C222 C221 120.6(3)
C331 C336 C335 119.5(3)
C236 C235 C234 120.0(3)
C235 C236 C231 120.7(3)
C7 C6 C11 117.9(3)
C7 C6 C5 133.5(3)
C11 C6 C5 108.6(3)
C7 C6 Os1 70.83(16)
C11 C6 Os1 66.78(15)
C5 C6 Os1 133.2(2)
C223 C224 C225 119.3(3)
C113 C112 C111 119.8(3)
C315 C316 C311 119.4(3)
C323 C322 C321 120.1(3)
C213 C212 C211 120.5(3)
C115 C116 C111 120.9(3)
C316 C315 C314 119.8(3)
C9 C8 C7 119.8(3)
C9 C8 Os1 70.99(17)
C7 C8 Os1 70.00(16)
C334 C333 C332 120.0(3)
C215 C214 C213 120.0(3)
C132 C133 C134 120.3(3)
C124 C125 C126 120.4(4)
C313 C312 C311 119.2(3)
C226 C225 C224 120.1(3)
C326 C325 C324 120.4(3)
C135 C134 C133 119.8(3)
C114 C113 C112 121.0(3)
C323 C324 C325 120.4(3)
C17 C16 C12 114.0(3)
C233 C234 C235 119.6(3)
C333 C332 C331 119.8(3)
C8 C7 C6 120.2(3)
C8 C7 Os1 74.44(17)
C6 C7 Os1 73.08(16)
C225 C226 C221 120.9(3)
C214 C215 C216 120.4(3)
O4 C17 O3 124.1(3)
O4 C17 C16 124.3(3)
O3 C17 C16 111.5(3)
C12 C5 C6 131.7(3)
C12 C5 C4 121.1(3)
C6 C5 C4 106.7(3)
C5 C4 C3 107.2(3)
C234 C233 C232 120.9(3)
C214 C213 C212 119.9(3)
O2 C14 C15 111.6(4)
C133 C132 C131 120.2(3)
C313 C314 C315 120.7(3)
C334 C335 C336 120.4(3)
C335 C334 C333 120.5(3)
C11 C3 C2 106.4(2)
C11 C3 C4 102.3(2)
C2 C3 C4 112.0(3)
C116 C115 C114 119.9(3)
C324 C323 C322 119.8(3)
O1 C13 O2 122.8(3)
O1 C13 C12 127.2(3)
O2 C13 C12 110.0(3)
C314 C313 C312 120.4(3)
F2 B1 F3 110.7(3)
F2 B1 F1 108.1(3)
F3 B1 F1 109.2(3)
F2 B1 F4 109.9(3)
F3 B1 F4 109.6(3)
F1 B1 F4 109.4(3)
Cl1 C1S Cl2 110.5(2)
F7 B2 F6 110.9(5)
F7 B2 F5 110.7(4)
F6 B2 F5 106.4(4)
F7 B2 F8 110.3(4)
F6 B2 F8 109.2(4)
F5 B2 F8 109.2(5)
O3 C18 C19 107.9(3)

loop_
_geom_bond_atom_site_label_1
_geom_bond_atom_site_label_2
_geom_bond_distance
Os1 C1 2.082(3)
Os1 C11 2.187(3)
Os1 C10 2.260(3)
Os1 C7 2.282(3)
Os1 C9 2.302(3)
Os1 C6 2.312(3)
Os1 C8 2.340(3)
Os1 P2 2.3665(7)
Os1 P1 2.3783(7)
P1 C121 1.837(3)
P1 C131 1.838(3)
P1 C111 1.843(3)
P2 C231 1.826(3)
P2 C221 1.838(3)
P2 C211 1.845(3)
P3 C2 1.795(3)
P3 C311 1.798(3)
P3 C331 1.802(3)
P3 C321 1.803(3)
Cl2 C1S 1.763(4)
Cl1 C1S 1.755(4)
C10 C11 1.406(4)
C10 C9 1.421(4)
C126 C125 1.391(5)
C126 C121 1.403(5)
F4 B1 1.393(4)
F3 B1 1.388(4)
C321 C322 1.391(5)
C321 C326 1.409(4)
O1 C13 1.210(4)
C2 C1 1.356(4)
C2 C3 1.532(4)
F8 B2 1.384(6)
F2 B1 1.376(4)
C9 C8 1.400(5)
C221 C226 1.397(4)
C221 C222 1.401(4)
C232 C233 1.392(4)
C232 C231 1.396(4)
O3 C17 1.334(4)
O3 C18 1.451(5)
C122 C121 1.391(5)
C122 C123 1.393(5)
C331 C336 1.391(4)
C331 C332 1.405(4)
F1 B1 1.390(5)
C123 C124 1.380(6)
C326 C325 1.387(5)
C311 C312 1.393(4)
C311 C316 1.406(5)
F7 B2 1.370(5)
C231 C236 1.393(4)
O4 C17 1.200(4)
C12 C5 1.348(5)
C12 C13 1.490(5)
C12 C16 1.515(5)
C111 C116 1.395(4)
C111 C112 1.400(4)
C131 C132 1.398(4)
C131 C136 1.398(4)
C211 C216 1.389(4)
C211 C212 1.400(4)
C135 C134 1.383(5)
C135 C136 1.387(5)
O2 C13 1.323(4)
O2 C14 1.452(5)
C223 C224 1.382(5)
C223 C222 1.389(4)
C114 C113 1.374(5)
C114 C115 1.390(5)
F6 B2 1.379(6)
C124 C125 1.385(6)
C11 C6 1.432(4)
C11 C3 1.506(4)
C216 C215 1.397(4)
C336 C335 1.394(4)
C235 C236 1.387(4)
C235 C234 1.387(5)
C6 C7 1.423(4)
C6 C5 1.473(4)
C224 C225 1.395(4)
C112 C113 1.396(4)
C316 C315 1.382(5)
C322 C323 1.390(5)
C212 C213 1.391(4)
C116 C115 1.389(4)
C315 C314 1.397(6)
C8 C7 1.413(5)
C333 C334 1.384(5)
C333 C332 1.386(5)
C214 C215 1.381(5)
C214 C213 1.388(5)
C133 C132 1.391(4)
C133 C134 1.392(5)
C312 C313 1.392(5)
C225 C226 1.393(4)
C325 C324 1.390(6)
C324 C323 1.389(5)
C16 C17 1.509(5)
C234 C233 1.381(5)
C5 C4 1.541(4)
C4 C3 1.549(4)
C14 C15 1.492(7)
C314 C313 1.375(6)
C335 C334 1.381(5)
F5 B2 1.383(5)
C19 C18 1.508(5)
